data_1524049
loop_
_publ_author_name
'Bazela, W.'
'Szytula, A.'
'Zajac, W.'

_publ_section_title
;
 Magnetic ordering in Co Mn Sn studied by neutron diffraction and
 Moessbauer spectroscopy
;
_journal_name_full 'Solid State Communications'
_journal_page_first 875
_journal_page_last 877
_journal_volume 38
_journal_year 1981
_chemical_formula_sum 'Co Mn Sn'
_chemical_name_systematic '(Co Mn) Sn'
_space_group_IT_number 194
_symmetry_space_group_name_Hall '-P 6c 2c'
_symmetry_space_group_name_H-M 'P 63/m m c'
_cell_angle_alpha 90
_cell_angle_beta 90
_cell_angle_gamma 120
_cell_formula_units_Z 2
_cell_length_a 4.258
_cell_length_b 4.258
_cell_length_c 5.36
_cell_volume 84.160
_citation_journal_id_ASTM SSCOA4
_cod_data_source_file Bazela_SSCOA4_1981_1105.cif
_cod_data_source_block Co1Mn1Sn1
_cod_original_cell_volume 84.16019
_cod_original_formula_sum 'Co1 Mn1 Sn1'
_cod_database_code 1524049

loop_
_symmetry_equiv_pos_as_xyz
x,y,z
x-y,x,z+1/2
-y,x-y,z
-x,-y,z+1/2
-x+y,-x,z
y,-x+y,z+1/2
-y,-x,-z+1/2
x-y,-y,-z
x,x-y,-z+1/2
y,x,-z
-x+y,y,-z+1/2
-x,-x+y,-z
-x,-y,-z
-x+y,-x,-z-1/2
y,-x+y,-z
x,y,-z-1/2
x-y,x,-z
-y,x-y,-z-1/2
y,x,z-1/2
-x+y,y,z
-x,-x+y,z-1/2
-y,-x,z
x-y,-y,z-1/2
x,x-y,z

loop_
_atom_site_label
_atom_site_type_symbol
_atom_site_fract_x
_atom_site_fract_y
_atom_site_fract_z
_atom_site_occupancy
_atom_site_U_iso_or_equiv
Mn2 Mn 0.3333 0.6667 0.75 0.246 0.0
Sn1 Sn 0.3333 0.6667 0.25 1 0.0
Co1 Co 0 0 0 0.246 0.0
Co2 Co 0.3333 0.6667 0.75 0.754 0.0
Mn1 Mn 0 0 0 0.754 0.0
